data_2006291
loop_
_publ_author_name
'Griesbaum, Karl'
'McCullough, Kevin J.'
'Perner,  Iris'
'Quinkert, Ralf-Olaf'
'Rosair, Georgina M.'

_publ_section_title
;
 (<i>E</i>)-3,5-Dichloro-3,5-bis(chloromethyl)-1,2,4-trioxolane
;
_journal_issue 7
_journal_name_full 'Acta Crystallographica Section C'
_journal_page_first 911
_journal_page_last 913
_journal_paper_doi 10.1107/S0108270197003661
_journal_volume 53
_journal_year 1997
_chemical_formula_moiety 'C4 H4 Cl4 O3'
_chemical_formula_sum 'C4 H4 Cl4 O3'
_chemical_formula_weight 241.87
_chemical_melting_point 314
_chemical_name_systematic
;
E-3,5-Dichloro-3,5-bis(chloromethyl)-1,2,4-trioxolane
;
_space_group_IT_number 14
_symmetry_cell_setting monoclinic
_symmetry_space_group_name_Hall '-P 2ybc'
_symmetry_space_group_name_H-M 'P 1 21/c 1'
_audit_creation_method SHELXL
_cell_angle_alpha 90.00
_cell_angle_beta 115.810(10)
_cell_angle_gamma 90.00
_cell_formula_units_Z 4
_cell_length_a 10.732(2)
_cell_length_b 8.9450(10)
_cell_length_c 10.1450(10)
_cell_measurement_reflns_used 11
_cell_measurement_temperature 293(2)
_cell_measurement_theta_max 12.49
_cell_measurement_theta_min 12.15
_cell_volume 876.7(2)
_computing_cell_refinement XSCANS
_computing_data_collection 'XSCANS (Siemens, 1994)'
_computing_data_reduction XSCANS
_computing_molecular_graphics SHELXTL/PC
_computing_publication_material SHELXTL/PC
_computing_structure_refinement SHELXTL/PC
_computing_structure_solution 'SHELXTL/PC (Sheldrick, 1994)'
_diffrn_ambient_temperature 293(2)
_diffrn_measurement_device 'Siemens P4'
_diffrn_measurement_method '\w scans'
_diffrn_radiation_monochromator graphite
_diffrn_radiation_source 'fine-focus sealed tube'
_diffrn_radiation_type MoK\a
_diffrn_radiation_wavelength 0.71073
_diffrn_reflns_av_R_equivalents 0.0347
_diffrn_reflns_av_sigmaI/netI 0.0302
_diffrn_reflns_limit_h_max 11
_diffrn_reflns_limit_h_min -12
_diffrn_reflns_limit_k_max 1
_diffrn_reflns_limit_k_min -10
_diffrn_reflns_limit_l_max 9
_diffrn_reflns_limit_l_min -1
_diffrn_reflns_number 2884
_diffrn_reflns_theta_max 25
_diffrn_reflns_theta_min 2.11
_diffrn_standards_decay_% 8.4
_diffrn_standards_interval_count 97
_diffrn_standards_number 3
_exptl_absorpt_coefficient_mu 1.304
_exptl_absorpt_correction_T_max 0.634
_exptl_absorpt_correction_T_min 0.570
_exptl_absorpt_correction_type 'empirical via \y scans (XSCANS: Siemens, 1994)'
_exptl_crystal_colour colourless
_exptl_crystal_density_diffrn 1.832
_exptl_crystal_density_method none
_exptl_crystal_description block
_exptl_crystal_F_000 480
_exptl_crystal_size_max 0.57
_exptl_crystal_size_mid 0.35
_exptl_crystal_size_min 0.35
_refine_diff_density_max 0.268
_refine_diff_density_min -0.240
_refine_ls_extinction_method none
_refine_ls_goodness_of_fit_all 1.061
_refine_ls_goodness_of_fit_obs 1.096
_refine_ls_hydrogen_treatment 'H atoms riding (see text)'
_refine_ls_matrix_type full
_refine_ls_number_parameters 100
_refine_ls_number_reflns 1235
_refine_ls_number_restraints 0
_refine_ls_restrained_S_all 1.061
_refine_ls_restrained_S_obs 1.096
_refine_ls_R_factor_all 0.0487
_refine_ls_R_factor_obs .0362
_refine_ls_shift/esd_max 0.000
_refine_ls_shift/esd_mean 0.000
_refine_ls_structure_factor_coef Fsqd
_refine_ls_weighting_details 'w = 1/[\s^2^(Fo^2^)+(0.0455P)^2^+0.4456P] where P=(Fo^2^+2Fc^2^)/3'
_refine_ls_weighting_scheme calc
_refine_ls_wR_factor_all 0.0950
_refine_ls_wR_factor_obs .0873
_reflns_number_observed 995
_reflns_number_total 1235
_reflns_observed_criterion >2sigma(I)
_cod_data_source_file cf1150.cif
_cod_data_source_block ip2ab
_cod_depositor_comments
;
The following automatic conversions were performed:
'_symmetry_cell_setting' value 'Monoclinic' changed to 'monoclinic'
according to '/home/saulius/struct/CIF-dictionaries/cif_core.dic'
dictionary named 'cif_core.dic' version 2.4.1 from 2010-06-29.

Automatic conversion script
Id: cif_fix_enum 1527 2010-12-29 10:47:43Z saulius 

The following automatic conversions were performed:

'_symmetry_cell_setting' value 'Monoclinic' changed to 'monoclinic'
according to /home/saulius/struct/CIF-dictionaries/cif_core.dic
dictionary named 'cif_core.dic' version 2.4.1 from 2010-06-29.

Automatic conversion script
Id: cif_fix_values 1715 2011-07-08 13:25:40Z adriana 

The following automatic conversions were performed:

'_refine_ls_weighting_scheme' value 'calc w =
1/[\s^2^(Fo^2^)+(0.0455P)^2^+0.4456P] where P=(Fo^2^+2Fc^2^)/3' was
changed to 'calc'. New tag '_refine_ls_weighting_details' was
created. The value of the new tag was set to 'w =
1/[\s^2^(Fo^2^)+(0.0455P)^2^+0.4456P] where P=(Fo^2^+2Fc^2^)/3'.

Automatic conversion script
Id: cif_fix_values 3143 2015-03-26 13:38:13Z robertas 
;
_cod_original_sg_symbol_H-M P21/c
_cod_database_code 2006291

loop_
_symmetry_equiv_pos_as_xyz
'x, y, z'
'-x, y+1/2, -z+1/2'
'-x, -y, -z'
'x, -y-1/2, z-1/2'

loop_
_atom_site_aniso_label
_atom_site_aniso_U_11
_atom_site_aniso_U_22
_atom_site_aniso_U_33
_atom_site_aniso_U_12
_atom_site_aniso_U_13
_atom_site_aniso_U_23
Cl1 .0554(5) .0532(4) .0634(8) -.0030(3) .0397(5) .0022(5)
Cl2 .0509(4) .0747(6) .0733(9) .0015(4) .0385(5) -.0061(6)
Cl3 .0833(6) .0497(5) .1299(13) -.0150(4) .0692(7) .0034(6)
Cl4 .0848(6) .0506(5) .0720(9) -.0009(4) .0341(6) .0155(5)
O1 .0450(11) .0443(11) .042(2) -.0002(9) .0158(11) -.0055(11)
O2 .0475(11) .0466(11) .041(2) .0070(9) .0214(12) .0090(11)
O3 .0409(10) .0371(10) .036(2) .0017(8) .0147(10) -.0031(10)
C1 .0404(14) .0390(14) .036(3) .0000(12) .021(2) .003(2)
C2 .0420(14) .045(2) .036(2) .0008(13) .020(2) -.001(2)
C3 .057(2) .037(2) .070(3) .0007(13) .037(2) .005(2)
C4 .059(2) .042(2) .060(3) .0099(14) .019(2) -.001(2)

loop_
_atom_site_label
_atom_site_fract_x
_atom_site_fract_y
_atom_site_fract_z
_atom_site_U_iso_or_equiv
_atom_site_thermal_displace_type
_atom_site_calc_flag
_atom_site_refinement_flags
_atom_site_occupancy
_atom_site_disorder_group
_atom_site_type_symbol
Cl1 .04013(8) .12393(9) .40401(12) .0524(3) Uani d . 1 . Cl
Cl2 .41882(8) .02013(11) .25996(13) .0622(4) Uani d . 1 . Cl
Cl3 .32703(11) .39763(10) .3223(2) .0795(5) Uani d . 1 . Cl
Cl4 .21114(10) -.23670(10) .46382(13) .0692(4) Uani d . 1 . Cl
O1 .1573(2) -.0245(2) .2027(3) .0449(7) Uani d . 1 . O
O2 .1231(2) .1349(2) .1953(3) .0441(7) Uani d . 1 . O
O3 .2870(2) .0830(2) .4174(2) .0385(6) Uani d . 1 . O
C1 .1692(3) .1703(3) .3425(4) .0368(9) Uani d . 1 . C
C2 .2880(3) -.0265(3) .3203(4) .0397(10) Uani d . 1 . C
C3 .1940(3) .3363(3) .3666(5) .0513(11) Uani d . 1 . C
H3A .2186(3) .3596(3) .4683(5) .077 Uiso calc R 1 . H
H3B .1093(3) .3895(3) .3066(5) .077 Uiso calc R 1 . H
C4 .3214(3) -.1823(4) .3858(5) .0562(12) Uani d . 1 . C
H4B .4165(3) -.1846(4) .4603(5) .084 Uiso calc R 1 . H
H4A .3130(3) -.2530(4) .3099(5) .084 Uiso calc R 1 . H

loop_
_atom_type_symbol
_atom_type_description
_atom_type_scat_dispersion_real
_atom_type_scat_dispersion_imag
_atom_type_scat_source
C C 0.0033 0.0016 'International Tables Vol C Tables 4.2.6.8 and 6.1.1.4'
H H 0.0000 0.0000 'International Tables Vol C Tables 4.2.6.8 and 6.1.1.4'
O O 0.0106 0.0060 'International Tables Vol C Tables 4.2.6.8 and 6.1.1.4'
Cl Cl 0.1484 0.1585 'International Tables Vol C Tables 4.2.6.8 and 6.1.1.4'

loop_
_geom_angle_atom_site_label_1
_geom_angle_atom_site_label_2
_geom_angle_atom_site_label_3
_geom_angle
_geom_angle_publ_flag
C2 O1 O2 101.1(2) y
C1 O2 O1 101.7(2) y
C2 O3 C1 107.0(2) y
O2 C1 O3 105.8(3) y
O2 C1 C3 110.7(3) y
O3 C1 C3 114.1(2) y
O2 C1 Cl1 110.6(2) y
O3 C1 Cl1 109.5(2) y
C3 C1 Cl1 106.2(3) y
O1 C2 O3 106.4(2) y
O1 C2 C4 110.2(3) y
O3 C2 C4 114.1(3) y
O1 C2 Cl2 110.4(3) y
O3 C2 Cl2 108.9(2) y
C4 C2 Cl2 106.8(2) y
C1 C3 Cl3 111.8(3) y
C2 C4 Cl4 112.0(3) y

loop_
_geom_bond_atom_site_label_1
_geom_bond_atom_site_label_2
_geom_bond_site_symmetry_2
_geom_bond_distance
_geom_bond_publ_flag
Cl1 C1 . 1.798(3) y
Cl2 C2 . 1.807(4) y
Cl3 C3 . 1.760(4) y
Cl4 C4 . 1.755(4) y
O1 C2 . 1.391(4) y
O1 O2 . 1.465(3) y
O2 C1 . 1.390(4) y
O3 C2 . 1.392(4) y
O3 C1 . 1.396(3) y
C1 C3 . 1.510(4) y
C2 C4 . 1.518(4) y

loop_
_geom_torsion_atom_site_label_1
_geom_torsion_atom_site_label_2
_geom_torsion_atom_site_label_3
_geom_torsion_atom_site_label_4
_geom_torsion
_geom_torsion_publ_flag
C2 O1 O2 C1 -42.2(3) n
O1 O2 C1 O3 34.8(3) n
O1 O2 C1 C3 158.8(2) n
O1 O2 C1 Cl1 -83.7(2) n
C2 O3 C1 O2 -14.4(3) n
C2 O3 C1 C3 -136.3(3) n
C2 O3 C1 Cl1 104.8(3) n
O2 O1 C2 O3 34.0(3) n
O2 O1 C2 C4 158.2(3) n
O2 O1 C2 Cl2 -84.0(2) n
C1 O3 C2 O1 -13.4(3) n
C1 O3 C2 C4 -135.1(3) n
C1 O3 C2 Cl2 105.6(2) n
O2 C1 C3 Cl3 -63.7(3) n
O3 C1 C3 Cl3 55.5(4) n
Cl1 C1 C3 Cl3 176.2(2) y
O1 C2 C4 Cl4 -65.2(4) n
O3 C2 C4 Cl4 54.4(3) n
Cl2 C2 C4 Cl4 174.9(2) y

loop_
_cod_related_entry_id
_cod_related_entry_database
_cod_related_entry_code
1 ChemSpider 9382287
